data_2240568
loop_
_publ_author_name
'Ksiksi, Nesrine'
'Driss, Mohamed'
'Hellali, Dalila'
'Guesmi, Abderrahmen'
'Zamali, Hmida'

_publ_section_title
;
 Le nitrate double NaRb~2~(NO~3~)~3~, compos\'e interm\'ediaire du
 syst\`eme binaire isobare NaNO~3~ + RbNO~3~: \'etudes thermiques et
 cristallographiques
;
_journal_coeditor_code VN2090
_journal_issue 5
_journal_name_full 'Acta Crystallographica Section E'
_journal_page_first 455
_journal_page_last 458
_journal_paper_doi 10.1107/S2056989015006532
_journal_volume 71
_journal_year 2015
_chemical_formula_iupac 'Na Rb2 (N O3)3'
_chemical_formula_moiety 'N3 Na O9 Rb2'
_chemical_formula_sum 'N3 Na O9 Rb2'
_chemical_formula_weight 379.96
_chemical_name_systematic
;
Sodium dirubidium trinitrate
;
_space_group_IT_number 26
_symmetry_cell_setting orthorhombic
_symmetry_space_group_name_Hall 'P 2c -2'
_symmetry_space_group_name_H-M 'P m c 21'
_audit_creation_method 'WinGX routine CIF_UPDATE'
_cell_angle_alpha 90
_cell_angle_beta 90
_cell_angle_gamma 90
_cell_formula_units_Z 2
_cell_length_a 5.327(5)
_cell_length_b 9.079(4)
_cell_length_c 9.718(6)
_cell_measurement_reflns_used 25
_cell_measurement_temperature 293(2)
_cell_measurement_theta_max 15
_cell_measurement_theta_min 10
_cell_volume 470.0(6)
_computing_cell_refinement
;
CAD-4 EXPRESS (Duisenberg, 1992; Mac\'i\<cek & Yordanov, 1992)
;
_computing_data_collection
;
CAD-4 EXPRESS (Duisenberg, 1992; Mac\'i\<cek & Yordanov, 1992)
;
_computing_data_reduction
;
XCAD4 (Harms & Wocadlo, 1995)
;
_computing_molecular_graphics
;
DIAMOND (Brandenburg, 2006)
;
_computing_publication_material
;
WinGX (Farrugia, 2012) and publCIF (Westrip, 2010)
;
_computing_structure_refinement
;
SHELXL97 (Sheldrick, 2008)
;
_computing_structure_solution
;
SHELXS97 (Sheldrick, 2008)
;
_diffrn_ambient_temperature 293(2)
_diffrn_measured_fraction_theta_full 1
_diffrn_measured_fraction_theta_max 1
_diffrn_measurement_device_type 'Enraf--Nonius CAD-4'
_diffrn_measurement_method \w/2\q
_diffrn_radiation_monochromator graphite
_diffrn_radiation_type MoK\a
_diffrn_radiation_wavelength 0.71073
_diffrn_reflns_av_R_equivalents 0.0375
_diffrn_reflns_limit_h_max 7
_diffrn_reflns_limit_h_min -7
_diffrn_reflns_limit_k_max 11
_diffrn_reflns_limit_k_min -1
_diffrn_reflns_limit_l_max 12
_diffrn_reflns_limit_l_min -1
_diffrn_reflns_number 1474
_diffrn_reflns_theta_full 25.242
_diffrn_reflns_theta_max 27.966
_diffrn_reflns_theta_min 2.243
_diffrn_standards_decay_% 4
_diffrn_standards_interval_count 120
_diffrn_standards_number 2
_exptl_absorpt_coefficient_mu 10.497
_exptl_absorpt_correction_T_max 0.9951
_exptl_absorpt_correction_T_min 0.5445
_exptl_absorpt_correction_type psi-scan
_exptl_absorpt_process_details
;
(North <i>et al.</i>,  1968)
;
_exptl_crystal_colour white
_exptl_crystal_density_diffrn 2.685
_exptl_crystal_description Parallelepiped
_exptl_crystal_F_000 356
_exptl_crystal_size_max 0.4
_exptl_crystal_size_mid 0.4
_exptl_crystal_size_min 0.3
_refine_diff_density_max 0.594
_refine_diff_density_min -0.559
_refine_ls_abs_structure_details
;
Flack (1983), 63 paires de Friedel
;
_refine_ls_abs_structure_Flack -0.009(16)
_refine_ls_extinction_coef 0.036(3)
_refine_ls_extinction_method
;
(SHELXL97; Sheldrick, 2008)
;
_refine_ls_goodness_of_fit_ref 0.828
_refine_ls_hydrogen_treatment undef
_refine_ls_matrix_type full
_refine_ls_number_parameters 83
_refine_ls_number_reflns 727
_refine_ls_number_restraints 1
_refine_ls_restrained_S_all 0.827
_refine_ls_R_factor_all 0.0316
_refine_ls_R_factor_gt 0.0243
_refine_ls_shift/su_max 0
_refine_ls_shift/su_mean 0
_refine_ls_structure_factor_coef Fsqd
_refine_ls_weighting_details 'w=1/[\s^2^(Fo^2^)+(0.0532P)^2^] where P=(Fo^2^+2Fc^2^)/3'
_refine_ls_weighting_scheme calc
_refine_ls_wR_factor_ref 0.0618
_reflns_number_gt 662
_reflns_number_total 727
_reflns_threshold_expression 'I > 2\s(I)'
_cod_data_source_file vn2090sup1.cf
_cod_data_source_block I
_cod_database_code 2240568
_cod_database_fobs_code 2240568

loop_
_symmetry_equiv_pos_site_id
_symmetry_equiv_pos_as_xyz
1 x,y,z
2 -x,-y,1/2+z
3 -x,y,z
4 x,-y,1/2+z

loop_
_atom_site_type_symbol
_atom_site_label
_atom_site_fract_x
_atom_site_fract_y
_atom_site_fract_z
_atom_site_U_iso_or_equiv
_atom_site_adp_type
_atom_site_calc_flag
_atom_site_occupancy
Rb Rb1 0.5 0.08278(8) 0.33461(7) 0.0293(2) Uani d 1
Rb Rb2 0.5 0.37837(8) 0.66067(7) 0.0312(2) Uani d 1
Na Na1 0 0.7007(3) 0.6151(3) 0.0329(8) Uani d 1
N N1 1 0.0537(7) 0.6267(7) 0.0292(15) Uani d 1
O O1 1 -0.0580(6) 0.7033(7) 0.0382(14) Uani d 1
O O2 0.7945(12) 0.1047(6) 0.5920(7) 0.0665(17) Uani d 1
N N2 0 0.4139(7) 0.4141(8) 0.0263(14) Uani d 1
O O3 0 0.4581(7) 0.5370(6) 0.0374(14) Uani d 1
O O4 0.2020(10) 0.3901(5) 0.3557(7) 0.0615(16) Uani d 1
N N3 0.5 0.2516(6) 0.9835(7) 0.0268(13) Uani d 1
O O5 0.5 0.2981(6) 1.1048(6) 0.0391(14) Uani d 1
O O6 0.7029(8) 0.2278(5) 0.9225(5) 0.0443(11) Uani d 1

loop_
_atom_site_aniso_label
_atom_site_aniso_U_11
_atom_site_aniso_U_22
_atom_site_aniso_U_33
_atom_site_aniso_U_12
_atom_site_aniso_U_13
_atom_site_aniso_U_23
Rb1 0.0286(4) 0.0330(4) 0.0263(4) 0 0 0.0045(3)
Rb2 0.0313(4) 0.0257(3) 0.0366(4) 0 0 0.0044(3)
Na1 0.0323(15) 0.0263(15) 0.0400(19) 0 0 -0.0054(13)
N1 0.037(3) 0.022(3) 0.029(4) 0 0 -0.006(3)
O1 0.045(3) 0.024(2) 0.046(4) 0 0 0.005(2)
O2 0.066(3) 0.067(3) 0.067(4) 0.032(3) -0.027(3) -0.006(3)
N2 0.027(3) 0.023(3) 0.030(4) 0 0 -0.002(3)
O3 0.050(4) 0.033(3) 0.029(3) 0 0 -0.006(2)
O4 0.053(3) 0.062(3) 0.069(4) 0.007(2) 0.032(3) 0.000(3)
N3 0.029(3) 0.027(3) 0.025(3) 0 0 -0.002(3)
O5 0.057(4) 0.033(3) 0.027(3) 0 0 -0.002(3)
O6 0.033(2) 0.059(3) 0.041(3) 0.003(2) 0.007(2) -0.007(2)

loop_
_atom_type_symbol
_atom_type_description
_atom_type_scat_dispersion_real
_atom_type_scat_dispersion_imag
_atom_type_scat_source
N N 0.0061 0.0033 'International Tables Vol C Tables 4.2.6.8 and 6.1.1.4'
Na Na 0.0362 0.0249 'International Tables Vol C Tables 4.2.6.8 and 6.1.1.4'
O O 0.0106 0.006 'International Tables Vol C Tables 4.2.6.8 and 6.1.1.4'
Rb Rb -0.9393 2.9676 'International Tables Vol C Tables 4.2.6.8 and 6.1.1.4'

loop_
_geom_angle_atom_site_label_1
_geom_angle_atom_site_label_2
_geom_angle_atom_site_label_3
_geom_angle_site_symmetry_1
_geom_angle_site_symmetry_3
_geom_angle
O2 Rb1 O2 . 3_655 64.0(3)
O2 Rb1 O1 . 2_654 147.78(18)
O2 Rb1 O1 3_655 2_654 83.83(19)
O2 Rb1 O1 . 2_754 83.83(19)
O2 Rb1 O1 3_655 2_754 147.78(18)
O1 Rb1 O1 2_654 2_754 128.1(2)
O2 Rb1 O5 . 1_554 126.29(15)
O2 Rb1 O5 3_655 1_554 126.29(15)
O1 Rb1 O5 2_654 1_554 74.08(13)
O1 Rb1 O5 2_754 1_554 74.08(13)
O2 Rb1 O6 . 2_654 90.74(14)
O2 Rb1 O6 3_655 2_654 69.38(13)
O1 Rb1 O6 2_654 2_654 74.89(14)
O1 Rb1 O6 2_754 2_654 111.03(13)
O5 Rb1 O6 1_554 2_654 142.79(13)
O2 Rb1 O6 . 4_554 69.38(13)
O2 Rb1 O6 3_655 4_554 90.74(14)
O1 Rb1 O6 2_654 4_554 111.03(13)
O1 Rb1 O6 2_754 4_554 74.89(14)
O5 Rb1 O6 1_554 4_554 142.79(13)
O6 Rb1 O6 2_654 4_554 40.29(15)
O2 Rb1 O4 . 3_655 68.06(15)
O2 Rb1 O4 3_655 3_655 98.60(16)
O1 Rb1 O4 2_654 3_655 122.48(14)
O1 Rb1 O4 2_754 3_655 69.48(15)
O5 Rb1 O4 1_554 3_655 58.44(13)
O6 Rb1 O4 2_654 3_655 158.76(14)
O6 Rb1 O4 4_554 3_655 126.31(13)
O2 Rb1 O4 . . 98.60(16)
O2 Rb1 O4 3_655 . 68.06(15)
O1 Rb1 O4 2_654 . 69.48(15)
O1 Rb1 O4 2_754 . 122.48(14)
O5 Rb1 O4 1_554 . 58.44(13)
O6 Rb1 O4 2_654 . 126.31(13)
O6 Rb1 O4 4_554 . 158.76(14)
O4 Rb1 O4 3_655 . 59.1(2)
O2 Rb1 O2 . 2_654 152.81(8)
O2 Rb1 O2 3_655 2_654 112.71(17)
O1 Rb1 O2 2_654 2_654 39.33(14)
O1 Rb1 O2 2_754 2_654 94.61(15)
O5 Rb1 O2 1_554 2_654 78.59(14)
O6 Rb1 O2 2_654 2_654 64.39(14)
O6 Rb1 O2 4_554 2_654 83.97(13)
O4 Rb1 O2 3_655 2_654 136.59(15)
O4 Rb1 O2 . 2_654 104.94(15)
O2 Rb1 O2 . 4_554 112.71(17)
O2 Rb1 O2 3_655 4_554 152.81(8)
O1 Rb1 O2 2_654 4_554 94.61(15)
O1 Rb1 O2 2_754 4_554 39.33(14)
O5 Rb1 O2 1_554 4_554 78.59(14)
O6 Rb1 O2 2_654 4_554 83.97(13)
O6 Rb1 O2 4_554 4_554 64.39(14)
O4 Rb1 O2 3_655 4_554 104.94(15)
O4 Rb1 O2 . 4_554 136.59(15)
O2 Rb1 O2 2_654 4_554 56.70(19)
O2 Rb1 N3 . 2_654 72.37(15)
O2 Rb1 N3 3_655 2_654 72.37(15)
O1 Rb1 N3 2_654 2_654 96.71(12)
O1 Rb1 N3 2_754 2_654 96.71(12)
O5 Rb1 N3 1_554 2_654 156.66(15)
O6 Rb1 N3 2_654 2_654 21.85(9)
O6 Rb1 N3 4_554 2_654 21.85(9)
O4 Rb1 N3 3_655 2_654 139.09(12)
O4 Rb1 N3 . 2_654 139.09(12)
O2 Rb1 N3 2_654 2_654 80.91(15)
O2 Rb1 N3 4_554 2_654 80.91(15)
O5 Rb2 O3 2_664 1_655 72.01(12)
O5 Rb2 O3 2_664 . 72.01(12)
O3 Rb2 O3 1_655 . 124.4(2)
O5 Rb2 O2 2_664 3_655 140.40(15)
O3 Rb2 O2 1_655 3_655 124.77(16)
O3 Rb2 O2 . 3_655 69.46(17)
O5 Rb2 O2 2_664 . 140.40(15)
O3 Rb2 O2 1_655 . 69.46(17)
O3 Rb2 O2 . . 124.77(16)
O2 Rb2 O2 3_655 . 62.7(2)
O5 Rb2 O6 2_664 . 125.87(14)
O3 Rb2 O6 1_655 . 97.23(14)
O3 Rb2 O6 . . 138.26(14)
O2 Rb2 O6 3_655 . 89.98(15)
O2 Rb2 O6 . . 68.58(15)
O5 Rb2 O6 2_664 3_655 125.87(14)
O3 Rb2 O6 1_655 3_655 138.26(13)
O3 Rb2 O6 . 3_655 97.23(14)
O2 Rb2 O6 3_655 3_655 68.58(15)
O2 Rb2 O6 . 3_655 89.98(15)
O6 Rb2 O6 . 3_655 41.04(16)
O5 Rb2 O4 2_664 2_665 57.95(13)
O3 Rb2 O4 1_655 2_665 69.19(16)
O3 Rb2 O4 . 2_665 120.69(15)
O2 Rb2 O4 3_655 2_665 156.66(17)
O2 Rb2 O4 . 2_665 114.13(14)
O6 Rb2 O4 . 2_665 68.52(13)
O6 Rb2 O4 3_655 2_665 88.67(15)
O5 Rb2 O4 2_664 4_565 57.95(13)
O3 Rb2 O4 1_655 4_565 120.69(15)
O3 Rb2 O4 . 4_565 69.19(16)
O2 Rb2 O4 3_655 4_565 114.13(14)
O2 Rb2 O4 . 4_565 156.66(17)
O6 Rb2 O4 . 4_565 88.67(15)
O6 Rb2 O4 3_655 4_565 68.52(13)
O4 Rb2 O4 2_665 4_565 58.6(2)
O5 Rb2 N3 2_664 . 120.62(15)
O3 Rb2 N3 1_655 . 117.24(11)
O3 Rb2 N3 . . 117.24(11)
O2 Rb2 N3 3_655 . 85.64(15)
O2 Rb2 N3 . . 85.64(15)
O6 Rb2 N3 . . 22.00(9)
O6 Rb2 N3 3_655 . 22.00(9)
O4 Rb2 N3 2_665 . 71.02(15)
O4 Rb2 N3 4_565 . 71.02(14)
O5 Rb2 O4 2_664 3_655 78.96(13)
O3 Rb2 O4 1_655 3_655 39.02(14)
O3 Rb2 O4 . 3_655 93.33(15)
O2 Rb2 O4 3_655 3_655 94.40(14)
O2 Rb2 O4 . 3_655 65.50(16)
O6 Rb2 O4 . 3_655 125.14(12)
O6 Rb2 O4 3_655 3_655 155.01(12)
O4 Rb2 O4 2_665 3_655 105.26(15)
O4 Rb2 O4 4_565 3_655 136.46(9)
N3 Rb2 O4 . 3_655 146.94(11)
O5 Rb2 O4 2_664 . 78.96(13)
O3 Rb2 O4 1_655 . 93.33(15)
O3 Rb2 O4 . . 39.02(14)
O2 Rb2 O4 3_655 . 65.50(16)
O2 Rb2 O4 . . 94.40(14)
O6 Rb2 O4 . . 155.01(12)
O6 Rb2 O4 3_655 . 125.14(12)
O4 Rb2 O4 2_665 . 136.46(9)
O4 Rb2 O4 4_565 . 105.26(14)
N3 Rb2 O4 . . 146.94(11)
O4 Rb2 O4 3_655 . 56.31(18)
O3 Na1 O1 . 1_465 177.7(3)
O3 Na1 O6 . 4_464 90.1(2)
O1 Na1 O6 1_465 4_464 91.76(19)
O3 Na1 O6 . 2_664 90.1(2)
O1 Na1 O6 1_465 2_664 91.76(19)
O6 Na1 O6 4_464 2_664 77.2(2)
O3 Na1 O5 . 2_564 89.52(14)
O1 Na1 O5 1_465 2_564 90.56(14)
O6 Na1 O5 4_464 2_564 49.27(16)
O6 Na1 O5 2_664 2_564 126.5(2)
O3 Na1 O5 . 2_664 89.52(14)
O1 Na1 O5 1_465 2_664 90.56(14)
O6 Na1 O5 4_464 2_664 126.5(2)
O6 Na1 O5 2_664 2_664 49.27(16)
O5 Na1 O5 2_564 2_664 175.6(3)
O3 Na1 O4 . 4_565 89.6(2)
O1 Na1 O4 1_465 4_565 88.2(2)
O6 Na1 O4 4_464 4_565 164.85(17)
O6 Na1 O4 2_664 4_565 117.92(15)
O5 Na1 O4 2_564 4_565 115.6(2)
O5 Na1 O4 2_664 4_565 68.66(17)
O3 Na1 O4 . 2_565 89.6(2)
O1 Na1 O4 1_465 2_565 88.2(2)
O6 Na1 O4 4_464 2_565 117.92(15)
O6 Na1 O4 2_664 2_565 164.85(17)
O5 Na1 O4 2_564 2_565 68.66(17)
O5 Na1 O4 2_664 2_565 115.6(2)
O4 Na1 O4 4_565 2_565 46.9(2)
O3 Na1 N3 . 2_564 89.85(16)
O1 Na1 N3 1_465 2_564 91.21(15)
O6 Na1 N3 4_464 2_564 24.50(15)
O6 Na1 N3 2_664 2_564 101.72(19)
O5 Na1 N3 2_564 2_564 24.77(19)
O5 Na1 N3 2_664 2_564 151.0(2)
O4 Na1 N3 4_565 2_564 140.35(18)
O4 Na1 N3 2_565 2_564 93.42(17)
O3 Na1 N3 . 2_664 89.85(16)
O1 Na1 N3 1_465 2_664 91.21(15)
O6 Na1 N3 4_464 2_664 101.72(19)
O6 Na1 N3 2_664 2_664 24.50(15)
O5 Na1 N3 2_564 2_664 151.0(2)
O5 Na1 N3 2_664 2_664 24.77(19)
O4 Na1 N3 4_565 2_664 93.42(17)
O4 Na1 N3 2_565 2_664 140.35(18)
N3 Na1 N3 2_564 2_664 126.2(3)
O3 Na1 Rb1 . 2_665 130.42(10)
O1 Na1 Rb1 1_465 2_665 48.53(8)
O6 Na1 Rb1 4_464 2_665 133.97(16)
O6 Na1 Rb1 2_664 2_665 81.38(12)
O5 Na1 Rb1 2_564 2_665 133.96(17)
O5 Na1 Rb1 2_664 2_665 48.89(14)
O4 Na1 Rb1 4_565 2_665 54.16(11)
O4 Na1 Rb1 2_565 2_665 87.31(14)
N3 Na1 Rb1 2_564 2_665 139.72(15)
N3 Na1 Rb1 2_664 2_665 63.67(13)
O3 Na1 Rb1 . 2_565 130.42(10)
O1 Na1 Rb1 1_465 2_565 48.53(8)
O6 Na1 Rb1 4_464 2_565 81.38(12)
O6 Na1 Rb1 2_664 2_565 133.97(15)
O5 Na1 Rb1 2_564 2_565 48.89(14)
O5 Na1 Rb1 2_664 2_565 133.96(17)
O4 Na1 Rb1 4_565 2_565 87.31(14)
O4 Na1 Rb1 2_565 2_565 54.16(11)
N3 Na1 Rb1 2_564 2_565 63.67(13)
N3 Na1 Rb1 2_664 2_565 139.72(15)
Rb1 Na1 Rb1 2_665 2_565 85.12(9)
O2 N1 O2 . 3_755 124.8(8)
O2 N1 O1 . . 117.6(4)
O2 N1 O1 3_755 . 117.6(4)
O2 N1 Rb1 . 2_755 161.2(5)
O2 N1 Rb1 3_755 2_755 67.9(4)
O1 N1 Rb1 . 2_755 52.02(16)
O2 N1 Rb1 . 2_655 67.9(4)
O2 N1 Rb1 3_755 2_655 161.2(5)
O1 N1 Rb1 . 2_655 52.02(16)
Rb1 N1 Rb1 2_755 2_655 96.68(18)
N1 O1 Na1 . 1_645 122.4(5)
N1 O1 Rb1 . 2_755 108.42(16)
Na1 O1 Rb1 1_645 2_755 94.95(12)
N1 O1 Rb1 . 2_655 108.42(16)
Na1 O1 Rb1 1_645 2_655 94.95(12)
Rb1 O1 Rb1 2_755 2_655 128.1(2)
N1 O2 Rb1 . . 132.5(5)
N1 O2 Rb2 . . 135.2(5)
Rb1 O2 Rb2 . . 88.08(14)
N1 O2 Rb1 . 2_655 91.9(4)
Rb1 O2 Rb1 . 2_655 108.5(2)
Rb2 O2 Rb1 . 2_655 91.11(18)
O4 N2 O4 3 . 121.1(9)
O4 N2 O3 3 . 119.4(4)
O4 N2 O3 . . 119.4(4)
O4 N2 Rb2 3 . 159.2(5)
O4 N2 Rb2 . . 69.2(4)
O3 N2 Rb2 . . 52.92(18)
O4 N2 Rb2 3 1_455 69.2(4)
O4 N2 Rb2 . 1_455 159.3(5)
O3 N2 Rb2 . 1_455 52.92(18)
Rb2 N2 Rb2 . 1_455 95.54(18)
N2 O3 Na1 . . 127.6(5)
N2 O3 Rb2 . . 107.6(2)
Na1 O3 Rb2 . . 95.57(15)
N2 O3 Rb2 . 1_455 107.6(2)
Na1 O3 Rb2 . 1_455 95.57(15)
Rb2 O3 Rb2 . 1_455 124.4(2)
N2 O4 Na1 . 2_564 96.0(5)
N2 O4 Rb1 . . 127.6(4)
Na1 O4 Rb1 2_564 . 82.92(15)
N2 O4 Rb2 . 2_664 125.5(4)
Na1 O4 Rb2 2_564 2_664 83.53(17)
Rb1 O4 Rb2 . 2_664 106.46(15)
N2 O4 Rb2 . . 90.7(4)
Na1 O4 Rb2 2_564 . 160.12(19)
Rb1 O4 Rb2 . . 78.21(13)
Rb2 O4 Rb2 2_664 . 107.71(17)
O6 N3 O6 3_655 . 119.5(7)
O6 N3 O5 3_655 . 120.3(3)
O6 N3 O5 . . 120.3(3)
O6 N3 Na1 3_655 2_665 176.6(4)
O6 N3 Na1 . 2_665 57.2(3)
O5 N3 Na1 . 2_665 63.11(13)
O6 N3 Na1 3_655 2_565 57.2(3)
O6 N3 Na1 . 2_565 176.6(4)
O5 N3 Na1 . 2_565 63.11(13)
Na1 N3 Na1 2_665 2_565 126.2(3)
O6 N3 Rb2 3_655 . 67.3(4)
O6 N3 Rb2 . . 67.3(4)
O5 N3 Rb2 . . 140.2(4)
Na1 N3 Rb2 2_665 . 110.63(14)
Na1 N3 Rb2 2_565 . 110.63(14)
O6 N3 Rb1 3_655 2_655 68.9(3)
O6 N3 Rb1 . 2_655 68.9(3)
O5 N3 Rb1 . 2_655 135.1(5)
Na1 N3 Rb1 2_665 2_655 108.37(13)
Na1 N3 Rb1 2_565 2_655 108.37(13)
Rb2 N3 Rb1 . 2_655 84.67(16)
N3 O5 Na1 . 2_665 92.12(15)
N3 O5 Na1 . 2_565 92.12(15)
Na1 O5 Na1 2_665 2_565 175.6(3)
N3 O5 Rb1 . 1_556 119.1(4)
Na1 O5 Rb1 2_665 1_556 88.53(15)
Na1 O5 Rb1 2_565 1_556 88.53(15)
N3 O5 Rb2 . 2_665 120.2(5)
Na1 O5 Rb2 2_665 2_665 89.37(14)
Na1 O5 Rb2 2_565 2_665 89.37(14)
Rb1 O5 Rb2 1_556 2_665 120.7(2)
N3 O6 Na1 . 2_665 98.3(4)
N3 O6 Rb2 . . 90.7(4)
Na1 O6 Rb2 2_665 . 135.6(2)
N3 O6 Rb1 . 2_655 89.2(4)
Na1 O6 Rb1 2_665 2_655 130.22(19)
Rb2 O6 Rb1 . 2_655 93.04(12)

loop_
_geom_bond_atom_site_label_1
_geom_bond_atom_site_label_2
_geom_bond_site_symmetry_2
_geom_bond_distance
Rb1 O2 . 2.959(6)
Rb1 O2 3_655 2.959(6)
Rb1 O1 2_654 2.962(4)
Rb1 O1 2_754 2.962(4)
Rb1 O5 1_554 2.968(6)
Rb1 O6 2_654 3.138(5)
Rb1 O6 4_554 3.138(5)
Rb1 O4 3_655 3.217(5)
Rb1 O4 . 3.217(5)
Rb1 O2 2_654 3.304(7)
Rb1 O2 4_554 3.304(7)
Rb1 N3 2_654 3.363(6)
Rb2 O5 2_664 2.988(6)
Rb2 O3 1_655 3.010(4)
Rb2 O3 . 3.010(4)
Rb2 O2 3_655 3.014(5)
Rb2 O2 . 3.014(5)
Rb2 O6 . 3.084(5)
Rb2 O6 3_655 3.084(5)
Rb2 O4 2_665 3.245(5)
Rb2 O4 4_565 3.245(5)
Rb2 N3 . 3.341(7)
Rb2 O4 3_655 3.364(7)
Rb2 O4 . 3.364(7)
Na1 O3 . 2.330(6)
Na1 O1 1_465 2.352(6)
Na1 O6 4_464 2.536(5)
Na1 O6 2_664 2.536(5)
Na1 O5 2_564 2.665(3)
Na1 O5 2_664 2.665(3)
Na1 O4 4_565 2.702(7)
Na1 O4 2_565 2.702(7)
Na1 N3 2_564 2.986(4)
Na1 N3 2_664 2.986(4)
Na1 Rb1 2_665 3.938(3)
Na1 Rb1 2_565 3.938(3)
N1 O2 . 1.235(6)
N1 O2 3_755 1.235(6)
N1 O1 . 1.258(9)
N1 Rb1 2_755 3.565(5)
N1 Rb1 2_655 3.565(5)
O1 Na1 1_645 2.352(6)
O1 Rb1 2_755 2.962(4)
O1 Rb1 2_655 2.962(4)
O2 Rb1 2_655 3.304(7)
N2 O4 3 1.236(6)
N2 O4 . 1.236(6)
N2 O3 . 1.259(10)
N2 Rb2 1_455 3.597(5)
O3 Rb2 1_455 3.010(4)
O4 Na1 2_564 2.702(7)
O4 Rb2 2_664 3.245(5)
N3 O6 3_655 1.252(5)
N3 O6 . 1.252(5)
N3 O5 . 1.252(10)
N3 Na1 2_665 2.986(4)
N3 Na1 2_565 2.986(4)
N3 Rb1 2_655 3.363(6)
O5 Na1 2_665 2.665(3)
O5 Na1 2_565 2.665(3)
O5 Rb1 1_556 2.968(6)
O5 Rb2 2_665 2.988(6)
O6 Na1 2_665 2.536(5)
O6 Rb1 2_655 3.138(5)
